data_1559310
loop_
_publ_author_name
'Zhu, Li'
'Liu, Xiao-Qin'
'Lin, Yao-Lan'
'Wang, Wen-Li'
'Luo, Jian-Guang'
'Kong, Ling-Yi'

_publ_section_title
;
 Cytotoxic Germacranolides from the Whole Plant of Carpesium minus
;
_journal_name_full 'Journal of Natural Products'
_journal_paper_doi 10.1021/acs.jnatprod.0c00428
_journal_year 2020
_chemical_absolute_configuration rmad
_chemical_formula_moiety 'C20 H30 O7'
_chemical_formula_sum 'C20 H30 O7'
_chemical_formula_weight 382.44
_space_group_crystal_system orthorhombic
_space_group_IT_number 19
_space_group_name_Hall 'P 2ac 2ab'
_space_group_name_H-M_alt 'P 21 21 21'
_atom_sites_solution_hydrogens mixed
_atom_sites_solution_primary dual
_audit_creation_date 2019-06-06
_audit_creation_method
;
Olex2 1.2
(compiled 2018.05.29 svn.r3508 for OlexSys, GUI svn.r5506)
;
_cell_angle_alpha 90
_cell_angle_beta 90
_cell_angle_gamma 90
_cell_formula_units_Z 4
_cell_length_a 10.5956(4)
_cell_length_b 11.0155(4)
_cell_length_c 17.0375(6)
_cell_measurement_reflns_used 9813
_cell_measurement_temperature 100(2)
_cell_measurement_theta_max 72.412
_cell_measurement_theta_min 4.781
_cell_volume 1988.55(13)
_computing_cell_refinement 'SAINT V8.38A (?, 2016)'
_computing_data_reduction 'SAINT V8.38A (?, 2016)'
_computing_molecular_graphics 'Olex2 (Dolomanov et al., 2009)'
_computing_publication_material 'Olex2 (Dolomanov et al., 2009)'
_computing_structure_refinement 'ShelXL (Sheldrick, 2015)'
_computing_structure_solution 'ShelXT (Sheldrick, 2015)'
_diffrn_ambient_temperature 100.0
_diffrn_measured_fraction_theta_full 0.997
_diffrn_measured_fraction_theta_max 0.996
_diffrn_measurement_device_type 'Bruker APEX-II CCD'
_diffrn_measurement_method '\f and \w scans'
_diffrn_radiation_type CuK\a
_diffrn_radiation_wavelength 1.54178
_diffrn_reflns_av_R_equivalents 0.0530
_diffrn_reflns_av_unetI/netI 0.0409
_diffrn_reflns_Laue_measured_fraction_full 0.997
_diffrn_reflns_Laue_measured_fraction_max 0.996
_diffrn_reflns_limit_h_max 13
_diffrn_reflns_limit_h_min -12
_diffrn_reflns_limit_k_max 13
_diffrn_reflns_limit_k_min -13
_diffrn_reflns_limit_l_max 21
_diffrn_reflns_limit_l_min -20
_diffrn_reflns_number 16835
_diffrn_reflns_point_group_measured_fraction_full 0.997
_diffrn_reflns_point_group_measured_fraction_max 0.994
_diffrn_reflns_theta_full 67.679
_diffrn_reflns_theta_max 72.441
_diffrn_reflns_theta_min 4.780
_diffrn_standards_number 0
_exptl_absorpt_coefficient_mu 0.794
_exptl_absorpt_correction_T_max 0.7536
_exptl_absorpt_correction_T_min 0.5039
_exptl_absorpt_correction_type multi-scan
_exptl_absorpt_process_details
'SADABS-2016/2 (Bruker,2016/2) was used for absorption correction. wR2(int) was 0.1508 before and 0.0845 after correction. The Ratio of minimum to maximum transmission is 0.6687. The \l/2 correction factor is Not present.'
_exptl_crystal_colour colourless
_exptl_crystal_colour_primary colourless
_exptl_crystal_density_diffrn 1.277
_exptl_crystal_description block
_exptl_crystal_F_000 824
_exptl_crystal_size_max 0.19
_exptl_crystal_size_mid 0.15
_exptl_crystal_size_min 0.12
_refine_diff_density_max 0.274
_refine_diff_density_min -0.198
_refine_diff_density_rms 0.040
_refine_ls_abs_structure_details
;
 Flack x determined using 1554 quotients [(I+)-(I-)]/[(I+)+(I-)]
 (Parsons, Flack and Wagner, Acta Cryst. B69 (2013) 249-259).
;
_refine_ls_abs_structure_Flack 0.07(8)
_refine_ls_extinction_method none
_refine_ls_goodness_of_fit_ref 1.045
_refine_ls_hydrogen_treatment mixed
_refine_ls_matrix_type full
_refine_ls_number_parameters 253
_refine_ls_number_reflns 3919
_refine_ls_number_restraints 0
_refine_ls_restrained_S_all 1.045
_refine_ls_R_factor_all 0.0378
_refine_ls_R_factor_gt 0.0362
_refine_ls_shift/su_max 0.001
_refine_ls_shift/su_mean 0.000
_refine_ls_structure_factor_coef Fsqd
_refine_ls_weighting_details 'w=1/[\s^2^(Fo^2^)+(0.0405P)^2^+0.4998P] where P=(Fo^2^+2Fc^2^)/3'
_refine_ls_weighting_scheme calc
_refine_ls_wR_factor_gt 0.0892
_refine_ls_wR_factor_ref 0.0909
_reflns_Friedel_coverage 0.750
_reflns_Friedel_fraction_full 0.997
_reflns_Friedel_fraction_max 0.993
_reflns_number_gt 3760
_reflns_number_total 3919
_reflns_threshold_expression 'I > 2\s(I)'
_cod_data_source_file np0c00428_si_005.cif
_cod_data_source_block 22019668_0m
_cod_database_code 1559310
_shelx_shelxl_version_number 2018/3
_shelx_space_group_comment
;
The symmetry employed for this shelxl refinement is uniquely defined
by the following loop, which should always be used as a source of
symmetry information in preference to the above space-group names.
They are only intended as comments.
;
_shelx_estimated_absorpt_t_max 0.911
_shelx_estimated_absorpt_t_min 0.864
_olex2_refinement_description
;
1. Fixed Uiso
 At 1.2 times of:
  All C(H) groups, All C(H,H) groups
 At 1.5 times of:
  All C(H,H,H) groups, All O(H) groups
2.a Ternary CH refined with riding coordinates:
 C7(H7), C4(H4), C9(H9), C2'(H2'), C8(H8), C2(H2)
2.b Secondary CH2 refined with riding coordinates:
 C6(H6A,H6B), C1(H1A,H1B), C3(H3A,H3B), C3'(H3'A,H3'B)
2.c X=CH2 refined with riding coordinates:
 C13(H13A,H13B)
2.d Idealised Me refined as rotating group:
 C14(H14A,H14B,H14C), C15(H15A,H15B,H15C), C5'(H5'A,H5'B,H5'C), C4'(H4'A,H4'B,
 H4'C)
2.e Idealised tetrahedral OH refined as rotating group:
 O1(H1)
;
_olex2_submission_special_instructions 'No special instructions were received'

loop_
_space_group_symop_operation_xyz
'x, y, z'
'-x+1/2, -y, z+1/2'
'-x, y+1/2, -z+1/2'
'x+1/2, -y+1/2, -z'

loop_
_atom_site_label
_atom_site_type_symbol
_atom_site_fract_x
_atom_site_fract_y
_atom_site_fract_z
_atom_site_U_iso_or_equiv
_atom_site_adp_type
_atom_site_occupancy
_atom_site_site_symmetry_order
_atom_site_calc_flag
_atom_site_refinement_flags_posn
_atom_site_refinement_flags_adp
_atom_site_refinement_flags_occupancy
_atom_site_disorder_assembly
_atom_site_disorder_group
O4 O 0.25165(15) 0.84805(14) 0.28053(9) 0.0225(3) Uani 1 1 d . . . . .
O2 O 0.36936(14) 0.74035(14) 0.51030(8) 0.0212(3) Uani 1 1 d . . . . .
O6 O 0.09466(14) 0.67414(15) 0.30610(9) 0.0251(3) Uani 1 1 d . . . . .
O3 O 0.11932(15) 0.98560(15) 0.38534(9) 0.0231(3) Uani 1 1 d . . . . .
O1 O 0.39184(15) 0.53742(14) 0.53730(9) 0.0249(3) Uani 1 1 d . . . . .
H1 H 0.458701 0.545984 0.563206 0.037 Uiso 1 1 calc GR . . . .
O5 O 0.36943(18) 0.68438(15) 0.25008(10) 0.0308(4) Uani 1 1 d . . . . .
O7 O 0.00880(17) 0.50333(18) 0.25904(10) 0.0343(4) Uani 1 1 d . . . . .
C6 C 0.1881(2) 0.6034(2) 0.51082(13) 0.0223(4) Uani 1 1 d . . . . .
H6A H 0.123228 0.663993 0.525539 0.027 Uiso 1 1 calc R . . . .
H6B H 0.159842 0.523024 0.529956 0.027 Uiso 1 1 calc R . . . .
C1' C 0.3121(2) 0.7735(2) 0.22998(13) 0.0244(5) Uani 1 1 d . . . . .
C7 C 0.2015(2) 0.5999(2) 0.42074(12) 0.0207(4) Uani 1 1 d . . . . .
H7 H 0.292980 0.590214 0.407821 0.025 Uiso 1 1 calc R . . . .
C10 C 0.2361(2) 0.9303(2) 0.40876(12) 0.0215(4) Uani 1 1 d . . . . .
C5 C 0.3139(2) 0.6366(2) 0.54978(13) 0.0223(4) Uani 1 1 d . . . . .
C12 C 0.0707(2) 0.5540(2) 0.30870(13) 0.0260(5) Uani 1 1 d . . . . .
C1 C 0.2165(2) 0.9084(2) 0.49709(13) 0.0220(4) Uani 1 1 d . . . . .
H1A H 0.196611 0.987700 0.521451 0.026 Uiso 1 1 calc R . . . .
H1B H 0.140743 0.856657 0.503046 0.026 Uiso 1 1 calc R . . . .
C11 C 0.1298(2) 0.5008(2) 0.37995(13) 0.0251(5) Uani 1 1 d . . . . .
C4 C 0.3048(2) 0.6797(2) 0.63551(13) 0.0242(5) Uani 1 1 d . . . . .
H4 H 0.390533 0.672040 0.659523 0.029 Uiso 1 1 calc R . . . .
C9 C 0.2556(2) 0.8123(2) 0.36219(12) 0.0204(4) Uani 1 1 d . . . . .
H9 H 0.340684 0.777919 0.374572 0.024 Uiso 1 1 calc R . . . .
C2' C 0.2945(2) 0.8155(2) 0.14587(13) 0.0273(5) Uani 1 1 d . . . . .
H2' H 0.267915 0.902571 0.145893 0.033 Uiso 1 1 calc R . . . .
C8 C 0.15275(19) 0.7152(2) 0.37918(12) 0.0207(4) Uani 1 1 d . . . . .
H8 H 0.085929 0.752881 0.412695 0.025 Uiso 1 1 calc R . . . .
C2 C 0.3222(2) 0.8506(2) 0.54510(13) 0.0235(5) Uani 1 1 d . . . . .
H2 H 0.393143 0.909900 0.550363 0.028 Uiso 1 1 calc R . . . .
C14 C 0.3454(2) 1.0179(2) 0.39363(15) 0.0275(5) Uani 1 1 d . . . . .
H14A H 0.350720 1.035378 0.337334 0.041 Uiso 1 1 calc GR . . . .
H14B H 0.424488 0.980812 0.411317 0.041 Uiso 1 1 calc GR . . . .
H14C H 0.330898 1.093513 0.422528 0.041 Uiso 1 1 calc GR . . . .
C3 C 0.2748(2) 0.8151(2) 0.62805(13) 0.0277(5) Uani 1 1 d . . . . .
H3A H 0.319296 0.862338 0.668984 0.033 Uiso 1 1 calc R . . . .
H3B H 0.182925 0.829622 0.632976 0.033 Uiso 1 1 calc R . . . .
C15 C 0.2126(2) 0.6096(3) 0.68684(14) 0.0338(6) Uani 1 1 d . . . . .
H15A H 0.126435 0.622330 0.667631 0.051 Uiso 1 1 calc GR . . . .
H15B H 0.219021 0.638395 0.741113 0.051 Uiso 1 1 calc GR . . . .
H15C H 0.232987 0.522861 0.684831 0.051 Uiso 1 1 calc GR . . . .
C3' C 0.4161(2) 0.8031(3) 0.10003(16) 0.0385(6) Uani 1 1 d . . . . .
H3'A H 0.399754 0.821536 0.044076 0.046 Uiso 1 1 calc R . . . .
H3'B H 0.446300 0.718205 0.103502 0.046 Uiso 1 1 calc R . . . .
C13 C 0.1212(3) 0.3843(2) 0.39725(17) 0.0397(6) Uani 1 1 d . . . . .
H13A H 0.075865 0.331070 0.363593 0.048 Uiso 1 1 calc R . . . .
H13B H 0.160251 0.353591 0.443350 0.048 Uiso 1 1 calc R . . . .
C5' C 0.1900(3) 0.7387(4) 0.10893(18) 0.0539(9) Uani 1 1 d . . . . .
H5'A H 0.219037 0.654682 0.103527 0.081 Uiso 1 1 calc GR . . . .
H5'B H 0.168907 0.771363 0.057052 0.081 Uiso 1 1 calc GR . . . .
H5'C H 0.114948 0.740934 0.142549 0.081 Uiso 1 1 calc GR . . . .
C4' C 0.5174(4) 0.8875(6) 0.1307(2) 0.109(2) Uani 1 1 d . . . . .
H4'A H 0.500733 0.970269 0.112328 0.163 Uiso 1 1 calc GR . . . .
H4'B H 0.600016 0.860795 0.111405 0.163 Uiso 1 1 calc GR . . . .
H4'C H 0.517145 0.886110 0.188210 0.163 Uiso 1 1 calc GR . . . .
H3 H 0.116(3) 0.990(3) 0.337(2) 0.046(9) Uiso 1 1 d . . . . .

loop_
_atom_site_aniso_label
_atom_site_aniso_U_11
_atom_site_aniso_U_22
_atom_site_aniso_U_33
_atom_site_aniso_U_23
_atom_site_aniso_U_13
_atom_site_aniso_U_12
O4 0.0208(7) 0.0299(8) 0.0170(7) 0.0016(6) 0.0019(6) 0.0031(6)
O2 0.0135(6) 0.0308(7) 0.0193(7) -0.0006(6) 0.0000(5) -0.0002(6)
O6 0.0194(7) 0.0369(9) 0.0189(7) -0.0012(6) -0.0045(6) -0.0023(6)
O3 0.0180(7) 0.0336(8) 0.0178(7) 0.0014(6) -0.0007(6) 0.0024(6)
O1 0.0165(7) 0.0348(8) 0.0233(8) 0.0009(6) -0.0033(6) 0.0009(6)
O5 0.0377(9) 0.0313(8) 0.0233(8) 0.0027(7) 0.0038(7) 0.0095(8)
O7 0.0247(8) 0.0519(10) 0.0264(8) -0.0116(8) -0.0040(7) -0.0061(8)
C6 0.0140(10) 0.0347(11) 0.0182(10) 0.0016(9) -0.0009(8) -0.0024(9)
C1' 0.0224(11) 0.0290(11) 0.0217(11) 0.0005(9) 0.0036(8) -0.0003(9)
C7 0.0130(10) 0.0312(11) 0.0179(10) 0.0004(8) 0.0003(8) -0.0013(9)
C10 0.0146(10) 0.0318(11) 0.0179(10) 0.0005(8) -0.0002(7) -0.0007(9)
C5 0.0130(9) 0.0344(11) 0.0194(10) 0.0027(9) 0.0000(8) -0.0010(9)
C12 0.0153(10) 0.0409(13) 0.0216(10) -0.0058(10) 0.0015(8) -0.0025(9)
C1 0.0162(10) 0.0307(10) 0.0190(10) -0.0030(8) 0.0001(8) 0.0001(8)
C11 0.0177(10) 0.0336(11) 0.0240(10) -0.0034(9) 0.0025(9) -0.0045(9)
C4 0.0147(10) 0.0412(12) 0.0168(10) 0.0011(9) -0.0019(8) 0.0003(9)
C9 0.0160(10) 0.0289(10) 0.0162(10) 0.0027(8) 0.0014(7) 0.0009(9)
C2' 0.0339(13) 0.0283(10) 0.0196(10) 0.0021(9) 0.0025(9) 0.0076(10)
C8 0.0146(10) 0.0321(11) 0.0155(9) -0.0029(8) -0.0016(7) -0.0008(8)
C2 0.0147(9) 0.0353(11) 0.0205(10) -0.0037(9) -0.0015(8) -0.0009(9)
C14 0.0200(11) 0.0334(12) 0.0289(11) -0.0003(10) 0.0022(9) -0.0029(9)
C3 0.0198(11) 0.0459(13) 0.0175(10) -0.0037(10) -0.0029(8) 0.0040(10)
C15 0.0257(12) 0.0554(16) 0.0202(11) 0.0053(11) 0.0008(9) -0.0038(11)
C3' 0.0268(13) 0.0617(17) 0.0271(12) 0.0145(12) 0.0056(10) 0.0027(12)
C13 0.0444(16) 0.0415(14) 0.0330(13) -0.0029(11) -0.0002(12) -0.0136(13)
C5' 0.0333(15) 0.099(3) 0.0300(14) 0.0184(16) -0.0098(11) -0.0125(17)
C4' 0.061(2) 0.212(6) 0.054(2) 0.065(3) -0.0247(19) -0.078(3)

loop_
_atom_type_symbol
_atom_type_description
_atom_type_scat_dispersion_real
_atom_type_scat_dispersion_imag
_atom_type_scat_source
C C 0.0181 0.0091 'International Tables Vol C Tables 4.2.6.8 and 6.1.1.4'
H H 0.0000 0.0000 'International Tables Vol C Tables 4.2.6.8 and 6.1.1.4'
O O 0.0492 0.0322 'International Tables Vol C Tables 4.2.6.8 and 6.1.1.4'

loop_
_geom_angle_atom_site_label_1
_geom_angle_atom_site_label_2
_geom_angle_atom_site_label_3
_geom_angle
_geom_angle_site_symmetry_1
_geom_angle_site_symmetry_3
_geom_angle_publ_flag
C1' O4 C9 115.68(17) . . ?
C2 O2 C5 109.44(16) . . ?
C12 O6 C8 110.80(17) . . ?
C10 O3 H3 110(3) . . ?
C5 O1 H1 109.5 . . ?
H6A C6 H6B 108.0 . . ?
C7 C6 H6A 109.5 . . ?
C7 C6 H6B 109.5 . . ?
C5 C6 H6A 109.5 . . ?
C5 C6 H6B 109.5 . . ?
C5 C6 C7 110.91(17) . . ?
O4 C1' C2' 110.99(19) . . ?
O5 C1' O4 123.6(2) . . ?
O5 C1' C2' 125.4(2) . . ?
C6 C7 H7 108.1 . . ?
C6 C7 C8 113.91(18) . . ?
C11 C7 C6 115.65(18) . . ?
C11 C7 H7 108.1 . . ?
C11 C7 C8 102.53(17) . . ?
C8 C7 H7 108.1 . . ?
O3 C10 C1 102.84(17) . . ?
O3 C10 C9 109.32(17) . . ?
O3 C10 C14 109.78(18) . . ?
C9 C10 C1 112.96(18) . . ?
C14 C10 C1 111.50(18) . . ?
C14 C10 C9 110.17(18) . . ?
O2 C5 C6 109.83(17) . . ?
O2 C5 C4 102.84(17) . . ?
O1 C5 O2 107.97(16) . . ?
O1 C5 C6 105.30(18) . . ?
O1 C5 C4 115.24(18) . . ?
C6 C5 C4 115.45(18) . . ?
O6 C12 C11 109.52(19) . . ?
O7 C12 O6 122.2(2) . . ?
O7 C12 C11 128.3(2) . . ?
C10 C1 H1A 107.5 . . ?
C10 C1 H1B 107.5 . . ?
H1A C1 H1B 107.0 . . ?
C2 C1 C10 119.41(18) . . ?
C2 C1 H1A 107.5 . . ?
C2 C1 H1B 107.5 . . ?
C12 C11 C7 107.76(19) . . ?
C13 C11 C7 129.7(2) . . ?
C13 C11 C12 122.4(2) . . ?
C5 C4 H4 107.8 . . ?
C3 C4 C5 103.59(18) . . ?
C3 C4 H4 107.8 . . ?
C15 C4 C5 115.4(2) . . ?
C15 C4 H4 107.8 . . ?
C15 C4 C3 114.2(2) . . ?
O4 C9 C10 105.19(17) . . ?
O4 C9 H9 109.4 . . ?
O4 C9 C8 110.26(17) . . ?
C10 C9 H9 109.4 . . ?
C10 C9 C8 113.07(17) . . ?
C8 C9 H9 109.4 . . ?
C1' C2' H2' 109.1 . . ?
C1' C2' C5' 108.0(2) . . ?
C3' C2' C1' 110.8(2) . . ?
C3' C2' H2' 109.1 . . ?
C3' C2' C5' 110.8(2) . . ?
C5' C2' H2' 109.1 . . ?
O6 C8 C7 106.12(17) . . ?
O6 C8 C9 110.46(17) . . ?
O6 C8 H8 108.5 . . ?
C7 C8 C9 114.66(17) . . ?
C7 C8 H8 108.5 . . ?
C9 C8 H8 108.5 . . ?
O2 C2 C1 112.68(18) . . ?
O2 C2 H2 109.1 . . ?
O2 C2 C3 105.95(19) . . ?
C1 C2 H2 109.1 . . ?
C1 C2 C3 110.87(18) . . ?
C3 C2 H2 109.1 . . ?
C10 C14 H14A 109.5 . . ?
C10 C14 H14B 109.5 . . ?
C10 C14 H14C 109.5 . . ?
H14A C14 H14B 109.5 . . ?
H14A C14 H14C 109.5 . . ?
H14B C14 H14C 109.5 . . ?
C4 C3 C2 104.74(19) . . ?
C4 C3 H3A 110.8 . . ?
C4 C3 H3B 110.8 . . ?
C2 C3 H3A 110.8 . . ?
C2 C3 H3B 110.8 . . ?
H3A C3 H3B 108.9 . . ?
C4 C15 H15A 109.5 . . ?
C4 C15 H15B 109.5 . . ?
C4 C15 H15C 109.5 . . ?
H15A C15 H15B 109.5 . . ?
H15A C15 H15C 109.5 . . ?
H15B C15 H15C 109.5 . . ?
C2' C3' H3'A 109.3 . . ?
C2' C3' H3'B 109.3 . . ?
C2' C3' C4' 111.8(3) . . ?
H3'A C3' H3'B 107.9 . . ?
C4' C3' H3'A 109.3 . . ?
C4' C3' H3'B 109.3 . . ?
C11 C13 H13A 120.0 . . ?
C11 C13 H13B 120.0 . . ?
H13A C13 H13B 120.0 . . ?
C2' C5' H5'A 109.5 . . ?
C2' C5' H5'B 109.5 . . ?
C2' C5' H5'C 109.5 . . ?
H5'A C5' H5'B 109.5 . . ?
H5'A C5' H5'C 109.5 . . ?
H5'B C5' H5'C 109.5 . . ?
C3' C4' H4'A 109.5 . . ?
C3' C4' H4'B 109.5 . . ?
C3' C4' H4'C 109.5 . . ?
H4'A C4' H4'B 109.5 . . ?
H4'A C4' H4'C 109.5 . . ?
H4'B C4' H4'C 109.5 . . ?

loop_
_geom_bond_atom_site_label_1
_geom_bond_atom_site_label_2
_geom_bond_distance
_geom_bond_site_symmetry_2
_geom_bond_publ_flag
O4 C1' 1.352(3) . ?
O4 C9 1.447(3) . ?
O2 C5 1.451(3) . ?
O2 C2 1.441(3) . ?
O6 C12 1.349(3) . ?
O6 C8 1.461(2) . ?
O3 C10 1.436(3) . ?
O3 H3 0.83(4) . ?
O1 H1 0.8400 . ?
O1 C5 1.386(3) . ?
O5 C1' 1.204(3) . ?
O7 C12 1.207(3) . ?
C6 H6A 0.9900 . ?
C6 H6B 0.9900 . ?
C6 C7 1.542(3) . ?
C6 C5 1.534(3) . ?
C1' C2' 1.517(3) . ?
C7 H7 1.0000 . ?
C7 C11 1.500(3) . ?
C7 C8 1.543(3) . ?
C10 C1 1.538(3) . ?
C10 C9 1.537(3) . ?
C10 C14 1.528(3) . ?
C5 C4 1.539(3) . ?
C12 C11 1.486(3) . ?
C1 H1A 0.9900 . ?
C1 H1B 0.9900 . ?
C1 C2 1.526(3) . ?
C11 C13 1.320(4) . ?
C4 H4 1.0000 . ?
C4 C3 1.530(4) . ?
C4 C15 1.522(3) . ?
C9 H9 1.0000 . ?
C9 C8 1.554(3) . ?
C2' H2' 1.0000 . ?
C2' C3' 1.512(3) . ?
C2' C5' 1.529(4) . ?
C8 H8 1.0000 . ?
C2 H2 1.0000 . ?
C2 C3 1.550(3) . ?
C14 H14A 0.9800 . ?
C14 H14B 0.9800 . ?
C14 H14C 0.9800 . ?
C3 H3A 0.9900 . ?
C3 H3B 0.9900 . ?
C15 H15A 0.9800 . ?
C15 H15B 0.9800 . ?
C15 H15C 0.9800 . ?
C3' H3'A 0.9900 . ?
C3' H3'B 0.9900 . ?
C3' C4' 1.514(5) . ?
C13 H13A 0.9500 . ?
C13 H13B 0.9500 . ?
C5' H5'A 0.9800 . ?
C5' H5'B 0.9800 . ?
C5' H5'C 0.9800 . ?
C4' H4'A 0.9800 . ?
C4' H4'B 0.9800 . ?
C4' H4'C 0.9800 . ?
